data_4331094
loop_
_publ_author_name
'Ashley M. McDaniel'
'Anthony K. Rapp\'e'
'Matthew P. Shores'

_publ_section_title
;
 Structural and Electronic Comparison of 1st Row Transition Metal
 Complexes of a Tripodal Iminopyridine Ligand
;
_journal_name_full 'Inorganic Chemistry'
_journal_page_first 12493
_journal_page_last 12502
_journal_paper_doi 10.1021/ic301909u
_journal_volume 51
_journal_year 2012
_chemical_formula_sum 'C32 H33 F6 N7 O12 S2 Zn'
_chemical_formula_weight 951.14
_space_group_IT_number 146
_symmetry_cell_setting rhombohedral
_symmetry_space_group_name_Hall 'R 3'
_symmetry_space_group_name_H-M 'R 3 :H'
_atom_sites_solution_hydrogens geom
_atom_sites_solution_primary direct
_atom_sites_solution_secondary difmap
_audit_creation_method 'Bruker SHELXTL'
_audit_update_record
;
2012-01-31 # Formatted by publCIF
;
_cell_angle_alpha 90.00
_cell_angle_beta 90.00
_cell_angle_gamma 120.00
_cell_formula_units_Z 3
_cell_length_a 10.042(2)
_cell_length_b 10.042(2)
_cell_length_c 35.268(9)
_cell_measurement_reflns_used 9688
_cell_measurement_temperature 120(2)
_cell_measurement_theta_max 27.01
_cell_measurement_theta_min 2.41
_cell_volume 3080.0(12)
_computing_cell_refinement 'Bruker SAINT'
_computing_data_collection 'Bruker APEX2'
_computing_data_reduction 'Bruker SAINT'
_computing_molecular_graphics 'Bruker SHELXTL'
_computing_publication_material 'Bruker SHELXTL'
_computing_structure_refinement 'Bruker SHELXTL'
_computing_structure_solution 'Bruker SHELXTL'
_diffrn_ambient_temperature 120(2)
_diffrn_measured_fraction_theta_full 0.987
_diffrn_measured_fraction_theta_max 0.987
_diffrn_measurement_device_type 'Bruker APEX-II CCD'
_diffrn_measurement_method '\f and \w scans'
_diffrn_radiation_monochromator graphite
_diffrn_radiation_source 'fine-focus sealed tube'
_diffrn_radiation_type MoK\a
_diffrn_radiation_wavelength 0.71073
_diffrn_reflns_av_R_equivalents 0.0288
_diffrn_reflns_av_sigmaI/netI 0.0292
_diffrn_reflns_limit_h_max 12
_diffrn_reflns_limit_h_min -12
_diffrn_reflns_limit_k_max 12
_diffrn_reflns_limit_k_min -12
_diffrn_reflns_limit_l_max 44
_diffrn_reflns_limit_l_min -45
_diffrn_reflns_number 19212
_diffrn_reflns_theta_full 27.11
_diffrn_reflns_theta_max 27.11
_diffrn_reflns_theta_min 2.41
_diffrn_standards_number 0
_exptl_absorpt_coefficient_mu 0.794
_exptl_absorpt_correction_T_max 0.8736
_exptl_absorpt_correction_T_min 0.6326
_exptl_absorpt_correction_type multi-scan
_exptl_absorpt_process_details 'SADABS (Sheldrick, 1997)'
_exptl_crystal_colour yellow
_exptl_crystal_density_diffrn 1.538
_exptl_crystal_description plates
_exptl_crystal_F_000 1458
_exptl_crystal_size_max 0.63
_exptl_crystal_size_mid 0.36
_exptl_crystal_size_min 0.17
_refine_diff_density_max 0.901
_refine_diff_density_min -0.323
_refine_diff_density_rms 0.059
_refine_ls_abs_structure_details 'Flack H D (1983), Acta Cryst. A39, 876-881'
_refine_ls_abs_structure_Flack 0.023(14)
_refine_ls_extinction_method none
_refine_ls_goodness_of_fit_ref 1.068
_refine_ls_hydrogen_treatment constr
_refine_ls_matrix_type full
_refine_ls_number_parameters 194
_refine_ls_number_reflns 2979
_refine_ls_number_restraints 1
_refine_ls_restrained_S_all 1.067
_refine_ls_R_factor_all 0.0461
_refine_ls_R_factor_gt 0.0423
_refine_ls_shift/su_max 0.000
_refine_ls_shift/su_mean 0.000
_refine_ls_structure_factor_coef Fsqd
_refine_ls_weighting_details 'calc w=1/[\s^2^(Fo^2^)+(0.0957P)^2^+0.0000P] where P=(Fo^2^+2Fc^2^)/3'
_refine_ls_weighting_scheme calc
_refine_ls_wR_factor_gt 0.1247
_refine_ls_wR_factor_ref 0.1280
_reflns_number_gt 2735
_reflns_number_total 2979
_reflns_threshold_expression >2sigma(I)
_cod_data_source_file ic301909u_si_002_6.cif
_cod_data_source_block msn301
_cod_original_cell_volume 3079.8(12)
_cod_original_sg_symbol_H-M 'R 3'
_cod_database_code 4331094
_publcif_info_exptl_table_max_cols 6

loop_
_symmetry_equiv_pos_as_xyz
'x, y, z'
'-y, x-y, z'
'-x+y, -x, z'
'x+2/3, y+1/3, z+1/3'
'-y+2/3, x-y+1/3, z+1/3'
'-x+y+2/3, -x+1/3, z+1/3'
'x+1/3, y+2/3, z+2/3'
'-y+1/3, x-y+2/3, z+2/3'
'-x+y+1/3, -x+2/3, z+2/3'

loop_
_atom_site_label
_atom_site_type_symbol
_atom_site_fract_x
_atom_site_fract_y
_atom_site_fract_z
_atom_site_U_iso_or_equiv
_atom_site_adp_type
_atom_site_occupancy
_atom_site_symmetry_multiplicity
_atom_site_calc_flag
_atom_site_refinement_flags
Zn1 Zn 0.0000 0.0000 0.319360(10) 0.05000(18) Uani 1 3 d S
O1 O -0.3396(5) 0.0989(5) 0.48059(9) 0.0978(11) Uani 1 1 d .
N1 N 0.0000 0.0000 0.24297(13) 0.0677(13) Uani 1 3 d S
C1 C 0.1260(5) -0.0238(6) 0.23259(11) 0.0728(10) Uani 1 1 d .
H1C H 0.2197 0.0749 0.2303 0.087 Uiso 1 1 calc R
H1D H 0.1049 -0.0751 0.2082 0.087 Uiso 1 1 calc R
N2 N 0.1703(3) -0.0453(3) 0.29965(8) 0.0555(6) Uani 1 1 d .
O2 O -0.2735(5) -0.0800(5) 0.46766(9) 0.0928(10) Uani 1 1 d .
C2 C 0.1483(6) -0.1214(5) 0.26251(12) 0.0712(10) Uani 1 1 d .
H2A H 0.0587 -0.2237 0.2633 0.085 Uiso 1 1 calc R
H2B H 0.2374 -0.1306 0.2563 0.085 Uiso 1 1 calc R
N3 N -0.1164(3) 0.0881(3) 0.36268(8) 0.0486(6) Uani 1 1 d .
C3 C 0.2878(4) -0.0091(4) 0.31928(10) 0.0599(8) Uani 1 1 d .
H3A H 0.3611 -0.0334 0.3110 0.072 Uiso 1 1 calc R
C4 C -0.0719(4) 0.2366(4) 0.35537(9) 0.0510(6) Uani 1 1 d .
C5 C -0.0969(5) 0.3268(4) 0.38074(10) 0.0616(8) Uani 1 1 d .
H5A H -0.0676 0.4280 0.3747 0.074 Uiso 1 1 calc R
C6 C -0.1663(4) 0.2647(4) 0.41539(11) 0.0637(8) Uani 1 1 d .
H6A H -0.1825 0.3241 0.4330 0.076 Uiso 1 1 calc R
C7 C -0.2102(3) 0.1153(4) 0.42306(8) 0.0516(7) Uani 1 1 d .
C8 C -0.1860(4) 0.0276(4) 0.39566(9) 0.0500(6) Uani 1 1 d .
H8A H -0.2194 -0.0753 0.4007 0.060 Uiso 1 1 calc R
C9 C -0.2817(5) 0.0460(5) 0.46024(10) 0.0653(8) Uani 1 1 d .
C10 C -0.3488(11) -0.1600(10) 0.50256(17) 0.123(2) Uani 1 1 d .
H10A H -0.3363 -0.2482 0.5057 0.184 Uiso 1 1 calc R
H10B H -0.4563 -0.1926 0.5013 0.184 Uiso 1 1 calc R
H10C H -0.3033 -0.0919 0.5237 0.184 Uiso 1 1 calc R
S1 S 0.3333 -0.3333 0.36423(6) 0.0699(5) Uani 1 3 d S
F1 F 0.1955(4) -0.4355(5) 0.43009(12) 0.1175(11) Uani 1 1 d .
O3 O 0.4814(4) -0.2039(4) 0.35487(13) 0.0959(11) Uani 1 1 d .
C11 C 0.3333 -0.3333 0.4161(3) 0.085(2) Uani 1 3 d S
S2 S -0.5704(5) -0.2491(5) 0.59154(13) 0.0919(11) Uani 0.33 1 d P
F2 F -0.8165(7) -0.3325(8) 0.6306(2) 0.181(3) Uani 1 1 d .
O4 O -0.5162(9) -0.3404(11) 0.5739(2) 0.181(3) Uani 1 1 d .
C12 C -0.7329(11) -0.4031(11) 0.6116(2) 0.0470(17) Uani 0.33 1 d P

loop_
_atom_site_aniso_label
_atom_site_aniso_U_11
_atom_site_aniso_U_22
_atom_site_aniso_U_33
_atom_site_aniso_U_23
_atom_site_aniso_U_13
_atom_site_aniso_U_12
Zn1 0.0521(2) 0.0521(2) 0.0457(3) 0.000 0.000 0.02607(11)
O1 0.123(3) 0.122(3) 0.0635(17) -0.0140(18) 0.0159(18) 0.072(3)
N1 0.081(2) 0.081(2) 0.040(2) 0.000 0.000 0.0407(11)
C1 0.080(2) 0.092(3) 0.0445(17) -0.0089(16) 0.0074(16) 0.041(2)
N2 0.0603(15) 0.0582(15) 0.0499(14) -0.0024(11) 0.0061(12) 0.0310(13)
O2 0.127(3) 0.107(3) 0.0589(16) 0.0183(15) 0.0187(16) 0.070(2)
C2 0.087(3) 0.075(2) 0.061(2) -0.0196(18) -0.0005(18) 0.048(2)
N3 0.0501(13) 0.0485(13) 0.0481(14) -0.0040(10) -0.0003(10) 0.0254(11)
C3 0.064(2) 0.0654(19) 0.0579(18) 0.0005(14) 0.0032(14) 0.0381(17)
C4 0.0493(15) 0.0517(15) 0.0545(16) -0.0041(12) -0.0040(12) 0.0271(13)
C5 0.069(2) 0.0479(16) 0.072(2) -0.0078(14) -0.0012(15) 0.0319(15)
C6 0.0629(19) 0.063(2) 0.068(2) -0.0206(15) -0.0035(15) 0.0339(16)
C7 0.0464(14) 0.0578(16) 0.0489(15) -0.0145(12) -0.0072(11) 0.0248(13)
C8 0.0484(15) 0.0549(16) 0.0479(15) -0.0055(12) 0.0008(12) 0.0267(13)
C9 0.070(2) 0.076(2) 0.0469(16) -0.0130(15) -0.0040(14) 0.0349(18)
C10 0.159(6) 0.126(5) 0.070(3) 0.034(3) 0.020(3) 0.061(5)
S1 0.0538(5) 0.0538(5) 0.1022(13) 0.000 0.000 0.0269(3)
F1 0.095(2) 0.108(2) 0.120(2) 0.0235(19) 0.0189(19) 0.0283(19)
O3 0.0698(19) 0.077(2) 0.130(3) 0.0034(19) 0.0257(19) 0.0278(16)
C11 0.063(2) 0.063(2) 0.128(7) 0.000 0.000 0.0316(12)
S2 0.093(2) 0.092(2) 0.098(3) 0.026(2) 0.020(2) 0.052(2)
F2 0.137(4) 0.172(5) 0.229(6) -0.009(5) 0.088(4) 0.074(4)
O4 0.193(7) 0.232(8) 0.192(6) 0.086(6) 0.120(5) 0.161(7)
C12 0.045(5) 0.051(5) 0.039(4) 0.006(3) 0.014(3) 0.020(4)

loop_
_atom_type_symbol
_atom_type_description
_atom_type_scat_dispersion_real
_atom_type_scat_dispersion_imag
_atom_type_scat_source
C C 0.0033 0.0016 'International Tables Vol C Tables 4.2.6.8 and 6.1.1.4'
H H 0.0000 0.0000 'International Tables Vol C Tables 4.2.6.8 and 6.1.1.4'
N N 0.0061 0.0033 'International Tables Vol C Tables 4.2.6.8 and 6.1.1.4'
O O 0.0106 0.0060 'International Tables Vol C Tables 4.2.6.8 and 6.1.1.4'
F F 0.0171 0.0103 'International Tables Vol C Tables 4.2.6.8 and 6.1.1.4'
S S 0.1246 0.1234 'International Tables Vol C Tables 4.2.6.8 and 6.1.1.4'
Zn Zn 0.2839 1.4301 'International Tables Vol C Tables 4.2.6.8 and 6.1.1.4'

loop_
_geom_angle_atom_site_label_1
_geom_angle_atom_site_label_2
_geom_angle_atom_site_label_3
_geom_angle
_geom_angle_site_symmetry_1
_geom_angle_site_symmetry_3
N2 Zn1 N2 109.56(8) 3 2
N2 Zn1 N2 109.56(8) 3 .
N2 Zn1 N2 109.56(8) 2 .
N2 Zn1 N3 155.66(10) 3 3
N2 Zn1 N3 91.02(10) 2 3
N2 Zn1 N3 73.66(10) . 3
N2 Zn1 N3 73.66(10) 3 2
N2 Zn1 N3 155.66(10) 2 2
N2 Zn1 N3 91.02(10) . 2
N3 Zn1 N3 82.25(10) 3 2
N2 Zn1 N3 91.02(10) 3 .
N2 Zn1 N3 73.66(10) 2 .
N2 Zn1 N3 155.66(10) . .
N3 Zn1 N3 82.25(10) 3 .
N3 Zn1 N3 82.25(10) 2 .
C1 N1 C1 113.83(19) 3 2
C1 N1 C1 113.83(19) 3 .
C1 N1 C1 113.83(19) 2 .
N1 C1 C2 110.5(3) . .
N1 C1 H1C 109.5 . .
C2 C1 H1C 109.5 . .
N1 C1 H1D 109.5 . .
C2 C1 H1D 109.5 . .
H1C C1 H1D 108.1 . .
C3 N2 C2 121.0(3) . .
C3 N2 Zn1 120.4(2) . .
C2 N2 Zn1 118.6(2) . .
C9 O2 C10 115.3(5) . .
N2 C2 C1 108.2(3) . .
N2 C2 H2A 110.1 . .
C1 C2 H2A 110.1 . .
N2 C2 H2B 110.1 . .
C1 C2 H2B 110.1 . .
H2A C2 H2B 108.4 . .
C8 N3 C4 118.5(3) . .
C8 N3 Zn1 129.8(2) . .
C4 N3 Zn1 109.9(2) . .
N2 C3 C4 119.4(3) . 3
N2 C3 H3A 120.3 . .
C4 C3 H3A 120.3 3 .
N3 C4 C5 122.1(3) . .
N3 C4 C3 115.5(3) . 2
C5 C4 C3 122.4(3) . 2
C4 C5 C6 119.3(3) . .
C4 C5 H5A 120.3 . .
C6 C5 H5A 120.3 . .
C7 C6 C5 118.8(3) . .
C7 C6 H6A 120.6 . .
C5 C6 H6A 120.6 . .
C6 C7 C8 119.4(3) . .
C6 C7 C9 120.3(3) . .
C8 C7 C9 120.3(3) . .
N3 C8 C7 121.8(3) . .
N3 C8 H8A 119.1 . .
C7 C8 H8A 119.1 . .
O1 C9 O2 125.1(4) . .
O1 C9 C7 123.1(4) . .
O2 C9 C7 111.8(3) . .
O2 C10 H10A 109.5 . .
O2 C10 H10B 109.5 . .
H10A C10 H10B 109.5 . .
O2 C10 H10C 109.5 . .
H10A C10 H10C 109.5 . .
H10B C10 H10C 109.5 . .
O3 S1 O3 114.91(16) 2_545 .
O3 S1 O3 114.91(16) 2_545 3_655
O3 S1 O3 114.91(16) . 3_655
O3 S1 C11 103.2(2) 2_545 .
O3 S1 C11 103.2(2) . .
O3 S1 C11 103.2(2) 3_655 .
F1 C11 F1 107.2(5) 3_655 .
F1 C11 F1 107.2(5) 3_655 2_545
F1 C11 F1 107.2(5) . 2_545
F1 C11 S1 111.6(5) 3_655 .
F1 C11 S1 111.6(5) . .
F1 C11 S1 111.6(5) 2_545 .
C12 S2 C12 65.6(11) 2_455 3_445
C12 S2 O4 79.7(7) 2_455 .
C12 S2 O4 138.0(7) 3_445 .
C12 S2 F2 66.5(6) 2_455 3_445
C12 S2 F2 66.9(5) 3_445 3_445
O4 S2 F2 120.6(6) . 3_445
C12 S2 O4 133.1(8) 2_455 2_455
C12 S2 O4 70.1(6) 3_445 2_455
O4 S2 O4 129.2(7) . 2_455
F2 S2 O4 109.2(5) 3_445 2_455
C12 S2 S2 81.4(6) 2_455 2_455
O4 S2 S2 115.2(5) . 2_455
F2 S2 S2 106.4(4) 3_445 2_455
O4 S2 S2 54.1(4) 2_455 2_455
C12 S2 S2 47.4(6) 2_455 3_445
C12 S2 S2 77.1(5) 3_445 3_445
O4 S2 S2 61.8(5) . 3_445
F2 S2 S2 113.1(3) 3_445 3_445
O4 S2 S2 108.4(4) 2_455 3_445
S2 S2 S2 60.000(4) 2_455 3_445
O4 S2 C12 95.5(5) . .
F2 S2 C12 89.5(4) 3_445 .
O4 S2 C12 94.5(5) 2_455 .
C12 F2 C12 47.4(8) 3_445 .
C12 F2 S2 45.6(4) . 2_455
S2 O4 S2 64.2(4) . 3_445
S2 C12 S2 93.1(8) 3_445 2_455
S2 C12 C12 105.0(7) 3_445 3_445
S2 C12 C12 50.7(7) 2_455 3_445
S2 C12 C12 63.7(9) 3_445 2_455
S2 C12 C12 95.6(7) 2_455 2_455
C12 C12 C12 60.000(10) 3_445 2_455
S2 C12 F2 73.7(7) 3_445 2_455
S2 C12 F2 162.9(9) 2_455 2_455
C12 C12 F2 121.5(8) 3_445 2_455
C12 C12 F2 69.0(9) 2_455 2_455
S2 C12 F2 160.5(10) 3_445 .
S2 C12 F2 67.5(6) 2_455 .
C12 C12 F2 63.6(9) 3_445 .
C12 C12 F2 116.7(8) 2_455 .
F2 C12 F2 125.5(9) 2_455 .
S2 C12 O4 61.7(6) 3_445 3_445
S2 C12 O4 66.3(6) 2_455 3_445
C12 C12 O4 115.3(7) 3_445 3_445
C12 C12 O4 120.7(5) 2_455 3_445
F2 C12 O4 114.3(8) 2_455 3_445
F2 C12 O4 107.3(7) . 3_445
S2 C12 S2 63.8(5) 3_445 .
S2 C12 S2 62.2(5) 2_455 .
F2 C12 S2 101.6(6) 2_455 .
F2 C12 S2 105.0(6) . .
O4 C12 S2 99.1(6) 3_445 .

loop_
_geom_bond_atom_site_label_1
_geom_bond_atom_site_label_2
_geom_bond_distance
_geom_bond_site_symmetry_2
Zn1 N2 2.095(3) 3
Zn1 N2 2.095(3) 2
Zn1 N2 2.095(3) .
Zn1 N3 2.348(3) 3
Zn1 N3 2.348(3) 2
Zn1 N3 2.348(3) .
O1 C9 1.202(5) .
N1 C1 1.447(5) 3
N1 C1 1.447(5) 2
N1 C1 1.447(5) .
C1 C2 1.530(7) .
C1 H1C 0.9700 .
C1 H1D 0.9700 .
N2 C3 1.255(5) .
N2 C2 1.476(5) .
O2 C9 1.334(6) .
O2 C10 1.458(6) .
C2 H2A 0.9700 .
C2 H2B 0.9700 .
N3 C8 1.337(4) .
N3 C4 1.350(4) .
C3 C4 1.468(5) 3
C3 H3A 0.9300 .
C4 C5 1.383(5) .
C4 C3 1.468(5) 2
C5 C6 1.390(5) .
C5 H5A 0.9300 .
C6 C7 1.363(5) .
C6 H6A 0.9300 .
C7 C8 1.408(4) .
C7 C9 1.490(5) .
C8 H8A 0.9300 .
C10 H10A 0.9600 .
C10 H10B 0.9600 .
C10 H10C 0.9600 .
S1 O3 1.441(3) 2_545
S1 O3 1.441(3) .
S1 O3 1.441(3) 3_655
S1 C11 1.829(11) .
F1 C11 1.338(5) .
C11 F1 1.338(5) 3_655
C11 F1 1.338(5) 2_545
S2 O4 1.422(8) .
S2 F2 1.506(7) 3_445
S2 O4 1.546(7) 2_455
S2 S2 1.579(8) 2_455
S2 S2 1.579(8) 3_445
S2 C12 1.741(10) .
F2 C12 1.439(10) 3_445
F2 C12 1.501(10) .
F2 S2 1.506(7) 2_455
O4 S2 1.546(7) 3_445
O4 C12 1.588(11) 2_455
C12 F2 1.439(10) 2_455
C12 O4 1.588(11) 3_445

loop_
_publcif_info_datablock.id
_publcif_info_datablock.publ_exptl
_publcif_info_datablock.publ_geom
_publcif_info_datablock.structure
msn235 y y y
msn279 y y y
msn285 y y y
msn226_c y y y
msn284 y y y
msn301 y y y
